data_7155171
loop_
_publ_author_name
'Diebler, J.'
'Spannenberg, A.'
'Werner, T.'

_publ_section_title
;
 Atom economical synthesis of di- and trithiocarbonates by the lithium
 tert-butoxide catalyzed addition of carbon disulfide to epoxides and
 thiiranes.
;
_journal_issue 31
_journal_name_full 'Organic &amp; biomolecular chemistry'
_journal_page_first 7480
_journal_page_last 7489
_journal_paper_doi 10.1039/c6ob01081d
_journal_volume 14
_journal_year 2016
_chemical_absolute_configuration ad
_chemical_formula_sum 'C11 H16 O S2'
_chemical_formula_weight 228.36
_space_group_crystal_system orthorhombic
_space_group_IT_number 19
_space_group_name_Hall 'P 2ac 2ab'
_space_group_name_H-M_alt 'P 21 21 21'
_symmetry_space_group_name_Hall 'P 2ac 2ab'
_symmetry_space_group_name_H-M 'P 21 21 21'
_atom_sites_solution_hydrogens geom
_audit_creation_method SHELXL-2014/7
_audit_update_record
;
2016-05-09 deposited with the CCDC.
2016-06-15 downloaded from the CCDC.
;
_cell_angle_alpha 90
_cell_angle_beta 90
_cell_angle_gamma 90
_cell_formula_units_Z 4
_cell_length_a 8.4952(2)
_cell_length_b 9.1213(2)
_cell_length_c 14.9630(3)
_cell_measurement_reflns_used 7630
_cell_measurement_temperature 150(2)
_cell_measurement_theta_max 28.83
_cell_measurement_theta_min 2.62
_cell_volume 1159.44(4)
_computing_cell_refinement 'SAINT (Bruker, 2013)'
_computing_data_collection 'APEX2 (Bruker, 2014)'
_computing_data_reduction SAINT
_computing_structure_refinement 'SHELXL-2014/7 (Sheldrick, 2015)'
_computing_structure_solution 'SHELXS-97 (Sheldrick, 2008)'
_diffrn_ambient_temperature 150(2)
_diffrn_detector_area_resol_mean 8.3333
_diffrn_measured_fraction_theta_full 0.998
_diffrn_measured_fraction_theta_max 0.999
_diffrn_measurement_device_type 'Bruker APEX-II CCD'
_diffrn_measurement_method '\f and \w scans'
_diffrn_radiation_type MoK\a
_diffrn_radiation_wavelength 0.71073
_diffrn_reflns_av_R_equivalents 0.0158
_diffrn_reflns_av_unetI/netI 0.0158
_diffrn_reflns_Laue_measured_fraction_full 0.998
_diffrn_reflns_Laue_measured_fraction_max 0.999
_diffrn_reflns_limit_h_max 11
_diffrn_reflns_limit_h_min -7
_diffrn_reflns_limit_k_max 12
_diffrn_reflns_limit_k_min -12
_diffrn_reflns_limit_l_max 20
_diffrn_reflns_limit_l_min -15
_diffrn_reflns_number 9562
_diffrn_reflns_point_group_measured_fraction_full 0.999
_diffrn_reflns_point_group_measured_fraction_max 0.999
_diffrn_reflns_theta_full 25.242
_diffrn_reflns_theta_max 28.498
_diffrn_reflns_theta_min 2.757
_diffrn_source 'fine-focus sealed tube'
_exptl_absorpt_coefficient_mu 0.425
_exptl_absorpt_correction_T_max 0.94
_exptl_absorpt_correction_T_min 0.87
_exptl_absorpt_correction_type multi-scan
_exptl_absorpt_process_details 'SADABS (Bruker, 2014)'
_exptl_crystal_colour yellow
_exptl_crystal_density_diffrn 1.308
_exptl_crystal_description prism
_exptl_crystal_F_000 488
_exptl_crystal_size_max 0.452
_exptl_crystal_size_mid 0.396
_exptl_crystal_size_min 0.150
_refine_diff_density_max 0.272
_refine_diff_density_min -0.167
_refine_diff_density_rms 0.040
_refine_ls_abs_structure_details
;
 Flack x determined using 1197 quotients [(I+)-(I-)]/[(I+)+(I-)]
 (Parsons, Flack and Wagner, Acta Cryst. B69 (2013) 249-259).
;
_refine_ls_abs_structure_Flack -0.03(2)
_refine_ls_extinction_method none
_refine_ls_goodness_of_fit_ref 1.068
_refine_ls_hydrogen_treatment constr
_refine_ls_matrix_type full
_refine_ls_number_parameters 129
_refine_ls_number_reflns 2938
_refine_ls_number_restraints 0
_refine_ls_restrained_S_all 1.068
_refine_ls_R_factor_all 0.0245
_refine_ls_R_factor_gt 0.0235
_refine_ls_shift/su_max 0.001
_refine_ls_shift/su_mean 0.000
_refine_ls_structure_factor_coef Fsqd
_refine_ls_weighting_details 'w=1/[\s^2^(Fo^2^)+(0.0397P)^2^+0.1376P] where P=(Fo^2^+2Fc^2^)/3'
_refine_ls_weighting_scheme calc
_refine_ls_wR_factor_gt 0.0625
_refine_ls_wR_factor_ref 0.0635
_reflns_Friedel_coverage 0.727
_reflns_Friedel_fraction_full 1.000
_reflns_Friedel_fraction_max 0.998
_reflns_number_gt 2861
_reflns_number_total 2938
_reflns_threshold_expression 'I > 2\s(I)'
_cod_data_source_file c6ob01081d2.cif
_cod_data_source_block AX0806
_cod_depositor_comments 'Adding full bibliography for 7155171.cif.'
_cod_database_code 7155171
_shelx_shelxl_version_number 2014/7
_shelx_space_group_comment
;
The symmetry employed for this shelxl refinement is uniquely defined
by the following loop, which should always be used as a source of
symmetry information in preference to the above space-group names.
They are only intended as comments.
;

loop_
_space_group_symop_operation_xyz
'x, y, z'
'x+1/2, -y+1/2, -z'
'-x, y+1/2, -z+1/2'
'-x+1/2, -y, z+1/2'

loop_
_atom_site_label
_atom_site_type_symbol
_atom_site_fract_x
_atom_site_fract_y
_atom_site_fract_z
_atom_site_U_iso_or_equiv
_atom_site_adp_type
_atom_site_occupancy
_atom_site_site_symmetry_order
_atom_site_calc_flag
_atom_site_refinement_flags_posn
_atom_site_refinement_flags_adp
C1 C 1.0300(2) 1.08513(16) 0.67370(10) 0.0238(3) Uani 1 1 d . .
C2 C 0.77181(18) 0.95993(17) 0.64869(9) 0.0208(3) Uani 1 1 d . .
H2 H 0.8121 0.8923 0.6013 0.025 Uiso 1 1 calc R U
C3 C 0.78036(19) 1.11439(17) 0.61040(11) 0.0244(3) Uani 1 1 d . .
C4 C 0.7130(2) 1.2367(2) 0.66839(14) 0.0353(4) Uani 1 1 d . .
H4A H 0.7548 1.2281 0.7292 0.053 Uiso 1 1 calc R U
H4B H 0.5980 1.2288 0.6700 0.053 Uiso 1 1 calc R U
H4C H 0.7429 1.3320 0.6433 0.053 Uiso 1 1 calc R U
C5 C 0.7074(2) 1.1106(2) 0.51793(11) 0.0298(3) Uani 1 1 d . .
H5A H 0.7702 1.0461 0.4784 0.036 Uiso 1 1 calc R U
H5B H 0.7068 1.2104 0.4919 0.036 Uiso 1 1 calc R U
C6 C 0.5376(2) 1.0522(2) 0.52487(12) 0.0302(3) Uani 1 1 d . .
H6A H 0.4724 1.1270 0.5553 0.036 Uiso 1 1 calc R U
H6B H 0.4952 1.0399 0.4637 0.036 Uiso 1 1 calc R U
C7 C 0.5199(2) 0.90593(18) 0.57512(11) 0.0264(3) Uani 1 1 d . .
H7 H 0.4050 0.8939 0.5877 0.032 Uiso 1 1 calc R U
C8 C 0.60314(19) 0.91520(18) 0.66733(10) 0.0253(3) Uani 1 1 d . .
H8A H 0.5508 0.9887 0.7058 0.030 Uiso 1 1 calc R U
H8B H 0.6000 0.8190 0.6979 0.030 Uiso 1 1 calc R U
C9 C 0.5704(2) 0.77097(19) 0.52319(12) 0.0309(4) Uani 1 1 d . .
C10 C 0.6081(2) 0.7738(2) 0.43675(14) 0.0393(4) Uani 1 1 d . .
H10A H 0.6344 0.6855 0.4067 0.047 Uiso 1 1 calc R U
H10B H 0.6085 0.8643 0.4052 0.047 Uiso 1 1 calc R U
C11 C 0.5695(3) 0.6283(2) 0.57311(15) 0.0502(6) Uani 1 1 d . .
H11A H 0.5761 0.5469 0.5305 0.075 Uiso 1 1 calc R U
H11B H 0.4719 0.6201 0.6077 0.075 Uiso 1 1 calc R U
H11C H 0.6600 0.6248 0.6137 0.075 Uiso 1 1 calc R U
O1 O 0.95213(14) 1.14327(13) 0.60441(8) 0.0261(2) Uani 1 1 d . .
S1 S 1.21504(5) 1.12257(5) 0.69392(3) 0.03124(12) Uani 1 1 d . .
S2 S 0.91887(5) 0.96258(4) 0.73695(2) 0.02535(10) Uani 1 1 d . .

loop_
_atom_site_aniso_label
_atom_site_aniso_U_11
_atom_site_aniso_U_22
_atom_site_aniso_U_33
_atom_site_aniso_U_23
_atom_site_aniso_U_13
_atom_site_aniso_U_12
C1 0.0243(7) 0.0202(6) 0.0270(7) -0.0042(5) 0.0014(6) 0.0005(6)
C2 0.0198(7) 0.0220(6) 0.0206(6) 0.0016(6) -0.0009(5) 0.0008(6)
C3 0.0196(7) 0.0227(7) 0.0309(7) 0.0032(6) 0.0005(6) 0.0008(6)
C4 0.0320(9) 0.0258(8) 0.0483(10) -0.0042(7) 0.0008(8) 0.0059(7)
C5 0.0260(8) 0.0336(8) 0.0299(8) 0.0102(7) -0.0026(7) 0.0021(7)
C6 0.0226(8) 0.0326(8) 0.0353(8) 0.0068(7) -0.0039(6) 0.0041(7)
C7 0.0189(7) 0.0301(8) 0.0302(8) 0.0031(6) -0.0024(6) -0.0001(6)
C8 0.0216(8) 0.0285(7) 0.0258(7) 0.0032(6) 0.0015(6) -0.0013(6)
C9 0.0266(8) 0.0308(8) 0.0353(8) -0.0028(7) -0.0114(7) -0.0011(7)
C10 0.0351(11) 0.0439(10) 0.0390(10) -0.0093(8) -0.0049(8) -0.0007(9)
C11 0.0728(16) 0.0291(8) 0.0486(11) -0.0008(8) -0.0238(12) -0.0029(11)
O1 0.0210(6) 0.0262(5) 0.0312(5) 0.0043(4) 0.0004(4) -0.0022(5)
S1 0.0222(2) 0.0310(2) 0.0406(2) -0.00617(18) -0.00252(17) -0.00209(17)
S2 0.0262(2) 0.02663(18) 0.02322(17) 0.00109(15) -0.00280(15) -0.00224(16)

loop_
_atom_type_symbol
_atom_type_description
_atom_type_scat_dispersion_real
_atom_type_scat_dispersion_imag
_atom_type_scat_source
C C 0.0033 0.0016 'International Tables Vol C Tables 4.2.6.8 and 6.1.1.4'
H H 0.0000 0.0000 'International Tables Vol C Tables 4.2.6.8 and 6.1.1.4'
O O 0.0106 0.0060 'International Tables Vol C Tables 4.2.6.8 and 6.1.1.4'
S S 0.1246 0.1234 'International Tables Vol C Tables 4.2.6.8 and 6.1.1.4'

loop_
_geom_angle_atom_site_label_1
_geom_angle_atom_site_label_2
_geom_angle_atom_site_label_3
_geom_angle
O1 C1 S1 122.33(12)
O1 C1 S2 114.00(12)
S1 C1 S2 123.63(10)
C8 C2 C3 111.31(13)
C8 C2 S2 121.30(10)
C3 C2 S2 103.20(11)
C8 C2 H2 106.7
C3 C2 H2 106.7
S2 C2 H2 106.7
O1 C3 C5 110.51(13)
O1 C3 C2 103.51(12)
C5 C3 C2 107.61(13)
O1 C3 C4 105.85(14)
C5 C3 C4 112.50(14)
C2 C3 C4 116.43(14)
C3 C4 H4A 109.5
C3 C4 H4B 109.5
H4A C4 H4B 109.5
C3 C4 H4C 109.5
H4A C4 H4C 109.5
H4B C4 H4C 109.5
C3 C5 C6 109.20(14)
C3 C5 H5A 109.8
C6 C5 H5A 109.8
C3 C5 H5B 109.8
C6 C5 H5B 109.8
H5A C5 H5B 108.3
C7 C6 C5 115.07(14)
C7 C6 H6A 108.5
C5 C6 H6A 108.5
C7 C6 H6B 108.5
C5 C6 H6B 108.5
H6A C6 H6B 107.5
C9 C7 C6 115.18(14)
C9 C7 C8 111.74(14)
C6 C7 C8 110.02(13)
C9 C7 H7 106.4
C6 C7 H7 106.4
C8 C7 H7 106.4
C2 C8 C7 106.37(13)
C2 C8 H8A 110.5
C7 C8 H8A 110.5
C2 C8 H8B 110.5
C7 C8 H8B 110.5
H8A C8 H8B 108.6
C10 C9 C11 120.10(19)
C10 C9 C7 123.29(18)
C11 C9 C7 116.56(17)
C9 C10 H10A 120.0
C9 C10 H10B 120.0
H10A C10 H10B 120.0
C9 C11 H11A 109.5
C9 C11 H11B 109.5
H11A C11 H11B 109.5
C9 C11 H11C 109.5
H11A C11 H11C 109.5
H11B C11 H11C 109.5
C1 O1 C3 111.61(12)
C1 S2 C2 89.22(7)

loop_
_geom_bond_atom_site_label_1
_geom_bond_atom_site_label_2
_geom_bond_distance
C1 O1 1.339(2)
C1 S1 1.6368(18)
C1 S2 1.7425(16)
C2 C8 1.516(2)
C2 C3 1.523(2)
C2 S2 1.8180(15)
C2 H2 1.0000
C3 O1 1.4855(19)
C3 C5 1.516(2)
C3 C4 1.525(2)
C4 H4A 0.9800
C4 H4B 0.9800
C4 H4C 0.9800
C5 C6 1.541(2)
C5 H5A 0.9900
C5 H5B 0.9900
C6 C7 1.539(2)
C6 H6A 0.9900
C6 H6B 0.9900
C7 C9 1.518(2)
C7 C8 1.553(2)
C7 H7 1.0000
C8 H8A 0.9900
C8 H8B 0.9900
C9 C10 1.333(3)
C9 C11 1.500(3)
C10 H10A 0.9500
C10 H10B 0.9500
C11 H11A 0.9800
C11 H11B 0.9800
C11 H11C 0.9800

loop_
_geom_torsion_atom_site_label_1
_geom_torsion_atom_site_label_2
_geom_torsion_atom_site_label_3
_geom_torsion_atom_site_label_4
_geom_torsion
C8 C2 C3 O1 175.11(12)
S2 C2 C3 O1 43.48(12)
C8 C2 C3 C5 -67.87(16)
S2 C2 C3 C5 160.51(11)
C8 C2 C3 C4 59.44(19)
S2 C2 C3 C4 -72.18(16)
O1 C3 C5 C6 169.46(13)
C2 C3 C5 C6 57.09(17)
C4 C3 C5 C6 -72.47(18)
C3 C5 C6 C7 -52.1(2)
C5 C6 C7 C9 -75.93(19)
C5 C6 C7 C8 51.4(2)
C3 C2 C8 C7 65.92(16)
S2 C2 C8 C7 -172.48(11)
C9 C7 C8 C2 73.89(17)
C6 C7 C8 C2 -55.38(17)
C6 C7 C9 C10 -8.4(3)
C8 C7 C9 C10 -134.94(18)
C6 C7 C9 C11 174.25(17)
C8 C7 C9 C11 47.7(2)
S1 C1 O1 C3 -169.43(11)
S2 C1 O1 C3 12.70(16)
C5 C3 O1 C1 -152.16(13)
C2 C3 O1 C1 -37.19(16)
C4 C3 O1 C1 85.77(15)
O1 C1 S2 C2 12.75(12)
S1 C1 S2 C2 -165.09(11)
C8 C2 S2 C1 -157.96(13)
C3 C2 S2 C1 -32.55(11)
